data_7249986
loop_
_publ_author_name
'Baig, K. Mohamed Yusuf'
'Kole, Goutam Kumar'

_publ_section_title
;
 Cd(ii) complexes of 9-anthracenyl-4&#x2032;-benzoate and 4-pyridyl vinyl
 arenes: effect of steric hindrance on the solid-state photoreactivity
;
_journal_issue 11
_journal_name_full CrystEngComm
_journal_page_first 1657
_journal_page_last 1667
_journal_paper_doi 10.1039/D4CE01221F
_journal_volume 27
_journal_year 2025
_chemical_formula_sum 'C152 H104 Cd2 N4 O8'
_chemical_formula_weight 2339.19
_space_group_crystal_system monoclinic
_space_group_IT_number 15
_space_group_name_Hall '-C 2yc'
_space_group_name_H-M_alt 'C 1 2/c 1'
_atom_sites_solution_hydrogens geom
_atom_sites_solution_primary difmap
_audit_creation_method SHELXL-2018/3
_audit_update_record
;
2024-10-26 deposited with the CCDC.	2025-02-05 downloaded from the CCDC.
;
_cell_angle_alpha 90
_cell_angle_beta 112.654(8)
_cell_angle_gamma 90
_cell_formula_units_Z 4
_cell_length_a 20.408(6)
_cell_length_b 27.538(9)
_cell_length_c 22.646(4)
_cell_measurement_reflns_used 9445
_cell_measurement_temperature 298(2)
_cell_measurement_theta_max 27.88
_cell_measurement_theta_min 2.49
_cell_volume 11745(6)
_computing_structure_refinement 'SHELXL-2018/3 (Sheldrick, 2018)'
_computing_structure_solution 'SHELXT 2018/2 (Sheldrick, 2018)'
_diffrn_ambient_temperature 298(2)
_diffrn_measured_fraction_theta_full 0.999
_diffrn_measured_fraction_theta_max 0.999
_diffrn_measurement_device_type 'Bruker D8 Quest with Photo II detector'
_diffrn_measurement_method '\f and \w scans'
_diffrn_radiation_type MoK\a
_diffrn_radiation_wavelength 0.71073
_diffrn_reflns_av_R_equivalents 0.0475
_diffrn_reflns_av_unetI/netI 0.0240
_diffrn_reflns_Laue_measured_fraction_full 0.999
_diffrn_reflns_Laue_measured_fraction_max 0.999
_diffrn_reflns_limit_h_max 25
_diffrn_reflns_limit_h_min -25
_diffrn_reflns_limit_k_max 34
_diffrn_reflns_limit_k_min -34
_diffrn_reflns_limit_l_max 28
_diffrn_reflns_limit_l_min -26
_diffrn_reflns_number 119334
_diffrn_reflns_point_group_measured_fraction_full 0.999
_diffrn_reflns_point_group_measured_fraction_max 0.999
_diffrn_reflns_theta_full 25.242
_diffrn_reflns_theta_max 26.372
_diffrn_reflns_theta_min 2.163
_exptl_absorpt_coefficient_mu 0.426
_exptl_absorpt_correction_T_max 0.7456
_exptl_absorpt_correction_T_min 0.6360
_exptl_absorpt_correction_type multi-scan
_exptl_absorpt_process_details 'SadAbs 2016/2 (Bruker AXS)'
_exptl_crystal_colour colourless
_exptl_crystal_density_diffrn 1.323
_exptl_crystal_description block
_exptl_crystal_F_000 4816
_exptl_crystal_size_max 0.230
_exptl_crystal_size_mid 0.120
_exptl_crystal_size_min 0.100
_refine_diff_density_max 0.444
_refine_diff_density_min -0.269
_refine_diff_density_rms 0.046
_refine_ls_extinction_method none
_refine_ls_goodness_of_fit_ref 1.080
_refine_ls_hydrogen_treatment constr
_refine_ls_matrix_type full
_refine_ls_number_parameters 767
_refine_ls_number_reflns 12013
_refine_ls_number_restraints 44
_refine_ls_restrained_S_all 1.080
_refine_ls_R_factor_all 0.0524
_refine_ls_R_factor_gt 0.0395
_refine_ls_shift/su_max 0.002
_refine_ls_shift/su_mean 0.000
_refine_ls_structure_factor_coef Fsqd
_refine_ls_weighting_details 'w=1/[\s^2^(Fo^2^)+(0.0315P)^2^+16.4981P] where P=(Fo^2^+2Fc^2^)/3'
_refine_ls_weighting_scheme calc
_refine_ls_wR_factor_gt 0.0873
_refine_ls_wR_factor_ref 0.0943
_reflns_Friedel_coverage 0.000
_reflns_number_gt 9907
_reflns_number_total 12013
_reflns_threshold_expression 'I > 2\s(I)'
_cod_data_source_file d4ce01221f4.cif
_cod_data_source_block YB184C_a
_cod_depositor_comments 'Adding full bibliography for 7249982--7249986.cif.'
_cod_original_cell_volume 11745(5)
_cod_original_sg_symbol_H-M 'C 2/c'
_cod_database_code 7249986
_shelx_shelxl_version_number 2018/3
_shelx_space_group_comment
;
The symmetry employed for this shelxl refinement is uniquely defined
by the following loop, which should always be used as a source of
symmetry information in preference to the above space-group names.
They are only intended as comments.
;
_shelx_estimated_absorpt_t_min 0.908
_shelx_estimated_absorpt_t_max 0.959

loop_
_space_group_symop_operation_xyz
'x, y, z'
'-x, y, -z+1/2'
'x+1/2, y+1/2, z'
'-x+1/2, y+1/2, -z+1/2'
'-x, -y, -z'
'x, -y, z-1/2'
'-x+1/2, -y+1/2, -z'
'x+1/2, -y+1/2, z-1/2'

loop_
_atom_site_label
_atom_site_type_symbol
_atom_site_fract_x
_atom_site_fract_y
_atom_site_fract_z
_atom_site_U_iso_or_equiv
_atom_site_adp_type
_atom_site_occupancy
_atom_site_site_symmetry_order
_atom_site_calc_flag
_atom_site_refinement_flags_posn
_atom_site_refinement_flags_adp
_atom_site_refinement_flags_occupancy
_atom_site_disorder_assembly
_atom_site_disorder_group
Cd1 Cd 0.57445(2) 0.46941(2) 0.57627(2) 0.04546(7) Uani 1 1 d . . . . .
O1 O 0.68518(10) 0.42470(8) 0.59236(9) 0.0674(5) Uani 1 1 d . . . . .
N1 N 0.63489(11) 0.54157(8) 0.59574(11) 0.0549(5) Uani 1 1 d . . . . .
C1 C 0.69557(13) 0.42095(9) 0.64999(12) 0.0498(6) Uani 1 1 d . . . . .
O2 O 0.65436(10) 0.43848(8) 0.67335(9) 0.0660(5) Uani 1 1 d . . . . .
N2 N 0.51889(12) 0.39470(8) 0.55636(11) 0.0556(5) Uani 1 1 d . . . . .
C2 C 0.76062(12) 0.39417(8) 0.69400(11) 0.0439(5) Uani 1 1 d . . . . .
O3 O 0.53966(10) 0.48162(7) 0.46489(9) 0.0572(5) Uani 1 1 d . . . . .
C3 C 0.76811(14) 0.38456(11) 0.75566(13) 0.0579(7) Uani 1 1 d . . . . .
H3 H 0.733561 0.395084 0.770072 0.069 Uiso 1 1 calc R U . . .
C4 C 0.82681(14) 0.35924(11) 0.79685(13) 0.0604(7) Uani 1 1 d . . . . .
H4 H 0.830788 0.352677 0.838382 0.073 Uiso 1 1 calc R U . . .
O4 O 0.49009(10) 0.49963(7) 0.36364(9) 0.0610(5) Uani 1 1 d . . . . .
C5 C 0.87904(13) 0.34379(10) 0.77706(12) 0.0504(6) Uani 1 1 d . . . . .
C6 C 0.87148(15) 0.35364(12) 0.71505(13) 0.0638(8) Uani 1 1 d . . . . .
H6 H 0.906400 0.343626 0.700804 0.077 Uiso 1 1 calc R U . . .
C7 C 0.81239(14) 0.37831(11) 0.67372(13) 0.0592(7) Uani 1 1 d . . . . .
H7 H 0.807706 0.384191 0.631847 0.071 Uiso 1 1 calc R U . . .
C8 C 0.94323(13) 0.31794(11) 0.82300(12) 0.0563(7) Uani 1 1 d . . . . .
C9 C 0.95070(15) 0.26746(11) 0.81817(14) 0.0631(8) Uani 1 1 d . . . . .
C10 C 0.8991(2) 0.23811(13) 0.77231(16) 0.0855(11) Uani 1 1 d . . . . .
H10 H 0.858486 0.252656 0.742991 0.103 Uiso 1 1 calc R U . . .
C11 C 0.9071(3) 0.18957(15) 0.7698(2) 0.1138(16) Uani 1 1 d . . . . .
H11 H 0.871912 0.171418 0.739088 0.137 Uiso 1 1 calc R U . . .
C12 C 0.9672(3) 0.16632(17) 0.8125(2) 0.1175(16) Uani 1 1 d . . . . .
H12 H 0.971717 0.132840 0.810245 0.141 Uiso 1 1 calc R U . . .
C13 C 1.0186(2) 0.19188(15) 0.8568(2) 0.0921(12) Uani 1 1 d . . . . .
H13 H 1.059242 0.175948 0.883958 0.110 Uiso 1 1 calc R U . . .
C14 C 1.01243(17) 0.24350(13) 0.86329(15) 0.0727(9) Uani 1 1 d . . . . .
C15 C 1.06061(16) 0.26991(14) 0.91065(16) 0.0764(10) Uani 1 1 d . . . . .
H15 H 1.100054 0.254031 0.939754 0.092 Uiso 1 1 calc R U . . .
C16 C 1.05409(14) 0.31951(14) 0.91795(14) 0.0721(9) Uani 1 1 d . . . . .
C17 C 1.10214(19) 0.34707(18) 0.96842(18) 0.0986(13) Uani 1 1 d . . . . .
H17 H 1.141536 0.331718 0.998344 0.118 Uiso 1 1 calc R U . . .
C19 C 1.0359(2) 0.42043(17) 0.9280(2) 0.1092(14) Uani 1 1 d . . . . .
H19 H 1.031283 0.453794 0.931493 0.131 Uiso 1 1 calc R U . . .
C18 C 1.0931(2) 0.39456(19) 0.9748(2) 0.1139(16) Uani 1 1 d . . . . .
H18 H 1.124521 0.411014 1.010267 0.137 Uiso 1 1 calc R U . . .
C20 C 0.98832(17) 0.39526(14) 0.87844(16) 0.0808(10) Uani 1 1 d . . . . .
H20 H 0.950987 0.411977 0.847902 0.097 Uiso 1 1 calc R U . . .
C21 C 0.99354(14) 0.34462(12) 0.87157(13) 0.0615(7) Uani 1 1 d . . . . .
C22 C 0.53730(12) 0.47872(8) 0.40879(12) 0.0430(5) Uani 1 1 d . . . . .
C23 C 0.59320(12) 0.45032(8) 0.39613(11) 0.0411(5) Uani 1 1 d . . . . .
C24 C 0.58983(13) 0.44449(9) 0.33436(11) 0.0479(6) Uani 1 1 d . . . . .
H24 H 0.550899 0.456416 0.300159 0.057 Uiso 1 1 calc R U . . .
C25 C 0.64352(13) 0.42123(10) 0.32300(12) 0.0523(6) Uani 1 1 d . . . . .
H25 H 0.640450 0.417822 0.281153 0.063 Uiso 1 1 calc R U . . .
C26 C 0.70221(13) 0.40278(10) 0.37294(12) 0.0507(6) Uani 1 1 d . . . . .
C27 C 0.70376(14) 0.40742(11) 0.43401(12) 0.0597(7) Uani 1 1 d . . . . .
H27 H 0.741639 0.394270 0.468098 0.072 Uiso 1 1 calc R U . . .
C29 C 0.76327(14) 0.38025(11) 0.36210(12) 0.0560(7) Uani 1 1 d . . . . .
C28 C 0.65058(13) 0.43108(10) 0.44587(12) 0.0529(6) Uani 1 1 d . . . . .
H28 H 0.653381 0.434111 0.487678 0.063 Uiso 1 1 calc R U . . .
C30 C 0.81027(15) 0.41059(12) 0.34673(14) 0.0641(7) Uani 1 1 d . . . . .
C31 C 0.80134(19) 0.46174(13) 0.33868(18) 0.0815(10) Uani 1 1 d . . . . .
H31 H 0.762386 0.476330 0.343107 0.098 Uiso 1 1 calc R U . . .
C32 C 0.8479(2) 0.48966(17) 0.3248(2) 0.1083(14) Uani 1 1 d . . . . .
H32 H 0.840012 0.522906 0.318954 0.130 Uiso 1 1 calc R U . . .
C33 C 0.9085(3) 0.4688(2) 0.3190(3) 0.1224(17) Uani 1 1 d . . . . .
H33 H 0.940763 0.488353 0.310241 0.147 Uiso 1 1 calc R U . . .
C34 C 0.9193(2) 0.4210(2) 0.3261(2) 0.1081(14) Uani 1 1 d . . . . .
H34 H 0.959183 0.407754 0.321809 0.130 Uiso 1 1 calc R U . . .
C35 C 0.87153(17) 0.38970(15) 0.34004(16) 0.0779(9) Uani 1 1 d . . . . .
C36 C 0.88215(17) 0.33990(15) 0.34813(17) 0.0849(11) Uani 1 1 d . . . . .
H36 H 0.921521 0.326369 0.343259 0.102 Uiso 1 1 calc R U . . .
C37 C 0.83691(16) 0.30964(13) 0.36307(15) 0.0730(9) Uani 1 1 d . . . . .
C38 C 0.8493(2) 0.25867(15) 0.3735(2) 0.0953(12) Uani 1 1 d . . . . .
H38 H 0.888678 0.245010 0.368850 0.114 Uiso 1 1 calc R U . . .
C39 C 0.8059(2) 0.22995(15) 0.3897(2) 0.1022(13) Uani 1 1 d . . . . .
H39 H 0.815621 0.196971 0.396703 0.123 Uiso 1 1 calc R U . . .
C40 C 0.7453(2) 0.25005(14) 0.39611(19) 0.0899(11) Uani 1 1 d . . . . .
H40 H 0.714877 0.230029 0.406846 0.108 Uiso 1 1 calc R U . . .
C41 C 0.73100(17) 0.29796(12) 0.38683(15) 0.0720(9) Uani 1 1 d . . . . .
H41 H 0.690695 0.310248 0.391277 0.086 Uiso 1 1 calc R U . . .
C42 C 0.77571(14) 0.33004(11) 0.37051(13) 0.0616(7) Uani 1 1 d . . . . .
C43 C 0.64006(16) 0.57150(11) 0.55193(14) 0.0656(8) Uani 1 1 d . . . . .
H43 H 0.621496 0.561624 0.509373 0.079 Uiso 1 1 calc R U . . .
C44 C 0.67174(18) 0.61673(12) 0.56644(16) 0.0744(9) Uani 1 1 d . . . . .
H44 H 0.673307 0.636886 0.534055 0.089 Uiso 1 1 calc R U . . .
C45 C 0.70107(17) 0.63169(12) 0.62959(16) 0.0696(8) Uani 1 1 d . . . . .
C46 C 0.6970(2) 0.59983(13) 0.67462(16) 0.0842(10) Uani 1 1 d . . . . .
H46 H 0.716709 0.608069 0.717752 0.101 Uiso 1 1 calc R U . . .
C47 C 0.66398(19) 0.55603(12) 0.65624(15) 0.0772(9) Uani 1 1 d . . . . .
H47 H 0.661783 0.535234 0.687787 0.093 Uiso 1 1 calc R U . . .
C48 C 0.7381(2) 0.67820(13) 0.65079(19) 0.0847(10) Uani 1 1 d . . . . .
H48 H 0.761063 0.682368 0.694758 0.102 Uiso 1 1 calc R U . . .
C49 C 0.7423(2) 0.71374(13) 0.61575(19) 0.0834(10) Uani 1 1 d . . . . .
H49 H 0.717815 0.710643 0.571788 0.100 Uiso 1 1 calc R U . . .
C50 C 0.7830(2) 0.75942(13) 0.63918(19) 0.0813(10) Uani 1 1 d . . . . .
C51 C 0.7709(2) 0.79806(14) 0.6004(2) 0.0866(10) Uani 1 1 d . . . . .
H51 H 0.738202 0.795630 0.558429 0.104 Uiso 1 1 calc R U . . .
C52 C 0.8079(2) 0.84356(13) 0.6228(2) 0.0802(10) Uani 1 1 d . . . . .
C53 C 0.7937(3) 0.88430(18) 0.5849(3) 0.1155(15) Uani 1 1 d . . . . .
H53 H 0.760231 0.883285 0.543155 0.139 Uiso 1 1 calc R U . . .
C54 C 0.8292(3) 0.92621(18) 0.6093(3) 0.1257(18) Uani 1 1 d . . . . .
H54 H 0.819335 0.953817 0.583690 0.151 Uiso 1 1 calc R U . . .
C55 C 0.8795(3) 0.92881(17) 0.6708(3) 0.1202(17) Uani 1 1 d . . . . .
H55 H 0.903300 0.957921 0.685494 0.144 Uiso 1 1 calc R U . . .
C56 C 0.8947(3) 0.89041(16) 0.7099(2) 0.1113(15) Uani 1 1 d . . . . .
H56 H 0.928141 0.892753 0.751614 0.134 Uiso 1 1 calc R U . . .
C57 C 0.8581(2) 0.84513(14) 0.6861(2) 0.0886(11) Uani 1 1 d . . . . .
C58 C 0.8711(3) 0.80471(18) 0.7244(2) 0.1208(17) Uani 1 1 d . . . . .
H58 H 0.905462 0.805767 0.765799 0.145 Uiso 1 1 calc R U . . .
C59 C 0.8339(3) 0.76295(16) 0.7018(2) 0.1143(15) Uani 1 1 d . . . . .
H59 H 0.842494 0.736124 0.728707 0.137 Uiso 1 1 calc R U . . .
C60 C 0.49491(17) 0.37572(12) 0.59775(16) 0.0733(8) Uani 1 1 d . . . . .
H60 H 0.494069 0.394939 0.631218 0.088 Uiso 1 1 calc R U . . .
C61 C 0.47072(18) 0.32772(14) 0.5931(2) 0.0873(10) Uani 1 1 d . U . . .
H61 H 0.454206 0.315675 0.623236 0.105 Uiso 1 1 calc R U . . .
C62 C 0.47131(18) 0.29838(12) 0.5442(2) 0.0871(11) Uani 1 1 d D U . . .
C63 C 0.4952(2) 0.31877(13) 0.5028(2) 0.1033(14) Uani 1 1 d . . . . .
H63 H 0.495836 0.300614 0.468411 0.124 Uiso 1 1 calc R U . . .
C64 C 0.5185(2) 0.36558(12) 0.50981(19) 0.0821(10) Uani 1 1 d . . . . .
H64 H 0.535178 0.377836 0.479950 0.099 Uiso 1 1 calc R U . . .
C65 C 0.4495(3) 0.24575(15) 0.5300(2) 0.0731(12) Uani 0.735(6) 1 d D U P A 1
H65 H 0.449276 0.231691 0.492589 0.088 Uiso 0.735(6) 1 calc R U P A 1
C66 C 0.4313(3) 0.21999(15) 0.5689(3) 0.0716(12) Uani 0.735(6) 1 d D U P A 1
H66 H 0.429106 0.234978 0.604865 0.086 Uiso 0.735(6) 1 calc R U P A 1
C65A C 0.4458(7) 0.2541(3) 0.5706(6) 0.073(2) Uani 0.265(6) 1 d D U P A 2
H65A H 0.431187 0.256717 0.604681 0.087 Uiso 0.265(6) 1 calc R U P A 2
C66A C 0.4456(8) 0.2130(3) 0.5429(7) 0.076(3) Uani 0.265(6) 1 d D U P A 2
H66A H 0.465673 0.211373 0.512451 0.091 Uiso 0.265(6) 1 calc R U P A 2
C67 C 0.41337(19) 0.16694(13) 0.5586(2) 0.0846(10) Uani 1 1 d D . . . .
C68 C 0.4128(2) 0.13931(15) 0.5059(2) 0.1050(13) Uani 1 1 d . . . . .
H68 H 0.428011 0.153645 0.476273 0.126 Uiso 1 1 calc R U . . .
C69 C 0.3903(3) 0.09174(16) 0.4972(2) 0.1118(14) Uani 1 1 d . . . . .
H69 H 0.389891 0.074637 0.461633 0.134 Uiso 1 1 calc R U . . .
C70 C 0.3690(2) 0.06993(14) 0.5399(2) 0.0867(10) Uani 1 1 d . . . . .
C71 C 0.3404(2) 0.02079(14) 0.5305(3) 0.1096(14) Uani 1 1 d . . . . .
H71 H 0.336100 0.003418 0.493988 0.131 Uiso 1 1 calc R U . . .
C72 C 0.3206(3) 0.00104(16) 0.5742(3) 0.1138(15) Uani 1 1 d . . . . .
H72 H 0.301111 -0.030001 0.567443 0.137 Uiso 1 1 calc R U . . .
C73 C 0.3282(3) 0.02568(19) 0.6301(3) 0.1216(17) Uani 1 1 d . . . . .
H73 H 0.316055 0.010108 0.660870 0.146 Uiso 1 1 calc R U . . .
C74 C 0.3531(2) 0.07232(19) 0.6407(3) 0.1158(15) Uani 1 1 d . . . . .
H74 H 0.357271 0.088597 0.677975 0.139 Uiso 1 1 calc R U . . .
C75 C 0.37208(17) 0.09478(13) 0.5949(2) 0.0818(10) Uani 1 1 d . . . . .
C76 C 0.3949(2) 0.14553(15) 0.6026(2) 0.0981(12) Uani 1 1 d . . . . .
H76 H 0.396548 0.162908 0.638332 0.118 Uiso 1 1 calc R U . . .

loop_
_atom_site_aniso_label
_atom_site_aniso_U_11
_atom_site_aniso_U_22
_atom_site_aniso_U_33
_atom_site_aniso_U_23
_atom_site_aniso_U_13
_atom_site_aniso_U_12
Cd1 0.03709(10) 0.04251(10) 0.05000(11) 0.00302(8) 0.00930(7) 0.00996(7)
O1 0.0571(12) 0.0872(15) 0.0468(11) 0.0186(10) 0.0078(9) 0.0233(10)
N1 0.0476(12) 0.0532(13) 0.0569(13) -0.0020(10) 0.0125(10) -0.0004(10)
C1 0.0410(13) 0.0454(14) 0.0519(15) 0.0092(11) 0.0055(11) 0.0034(11)
O2 0.0522(11) 0.0774(14) 0.0625(12) 0.0131(10) 0.0157(9) 0.0275(10)
N2 0.0517(13) 0.0457(12) 0.0685(14) 0.0046(11) 0.0221(11) 0.0056(10)
C2 0.0357(12) 0.0446(13) 0.0431(13) 0.0039(10) 0.0060(10) 0.0039(10)
O3 0.0543(11) 0.0654(12) 0.0527(11) -0.0034(9) 0.0213(9) 0.0133(9)
C3 0.0430(14) 0.0768(19) 0.0522(15) 0.0106(13) 0.0165(12) 0.0166(13)
C4 0.0507(15) 0.086(2) 0.0422(14) 0.0168(13) 0.0154(12) 0.0160(14)
O4 0.0517(11) 0.0679(12) 0.0631(11) 0.0127(10) 0.0218(9) 0.0247(9)
C5 0.0375(13) 0.0597(15) 0.0458(13) 0.0105(11) 0.0069(10) 0.0099(11)
C6 0.0484(15) 0.090(2) 0.0537(16) 0.0156(15) 0.0209(13) 0.0259(15)
C7 0.0539(16) 0.0783(19) 0.0434(14) 0.0158(13) 0.0165(12) 0.0186(14)
C8 0.0389(13) 0.0791(19) 0.0452(14) 0.0159(13) 0.0100(11) 0.0116(13)
C9 0.0557(16) 0.0745(19) 0.0577(16) 0.0206(14) 0.0203(14) 0.0288(15)
C10 0.088(2) 0.080(2) 0.066(2) -0.0017(17) 0.0043(18) 0.0301(19)
C11 0.129(4) 0.078(3) 0.095(3) -0.010(2) 0.000(3) 0.038(3)
C12 0.126(4) 0.091(3) 0.108(3) -0.001(3) 0.015(3) 0.050(3)
C13 0.083(2) 0.091(3) 0.096(3) 0.030(2) 0.028(2) 0.049(2)
C14 0.0553(18) 0.095(2) 0.0642(19) 0.0246(17) 0.0194(15) 0.0258(17)
C15 0.0477(17) 0.101(3) 0.074(2) 0.0404(19) 0.0164(15) 0.0217(17)
C16 0.0369(14) 0.113(3) 0.0566(17) 0.0215(17) 0.0068(12) -0.0037(16)
C17 0.059(2) 0.127(4) 0.079(2) 0.031(2) -0.0068(18) -0.012(2)
C19 0.084(3) 0.101(3) 0.106(3) 0.004(2) -0.004(2) -0.026(2)
C18 0.077(3) 0.127(4) 0.089(3) -0.001(3) -0.022(2) -0.023(3)
C20 0.0511(17) 0.095(3) 0.072(2) 0.0094(18) -0.0026(15) -0.0094(17)
C21 0.0415(14) 0.080(2) 0.0576(16) 0.0211(15) 0.0127(12) 0.0028(13)
C22 0.0370(12) 0.0359(12) 0.0544(14) -0.0023(10) 0.0156(11) -0.0001(9)
C23 0.0366(12) 0.0374(11) 0.0459(13) -0.0028(10) 0.0123(10) 0.0008(9)
C24 0.0396(13) 0.0515(14) 0.0429(13) -0.0026(11) 0.0051(10) 0.0083(11)
C25 0.0502(14) 0.0614(16) 0.0404(13) -0.0066(11) 0.0120(11) 0.0108(12)
C26 0.0435(13) 0.0563(15) 0.0479(14) -0.0053(11) 0.0126(11) 0.0108(11)
C27 0.0475(15) 0.0773(19) 0.0453(14) 0.0025(13) 0.0079(11) 0.0227(14)
C29 0.0414(14) 0.0713(18) 0.0483(14) -0.0095(13) 0.0093(11) 0.0133(13)
C28 0.0488(14) 0.0661(17) 0.0412(13) 0.0000(12) 0.0144(11) 0.0138(12)
C30 0.0502(16) 0.081(2) 0.0570(16) -0.0069(15) 0.0158(13) 0.0112(15)
C31 0.065(2) 0.084(2) 0.094(3) -0.0034(19) 0.0294(19) 0.0056(18)
C32 0.088(3) 0.097(3) 0.144(4) 0.005(3) 0.051(3) -0.004(2)
C33 0.091(3) 0.132(4) 0.160(5) 0.013(4) 0.065(3) -0.007(3)
C34 0.070(2) 0.138(4) 0.132(4) 0.001(3) 0.055(3) 0.010(3)
C35 0.0507(17) 0.105(3) 0.079(2) -0.0089(19) 0.0254(16) 0.0136(18)
C36 0.0525(18) 0.114(3) 0.090(2) -0.015(2) 0.0303(17) 0.0245(19)
C37 0.0530(17) 0.084(2) 0.072(2) -0.0148(17) 0.0139(15) 0.0230(16)
C38 0.070(2) 0.092(3) 0.111(3) -0.021(2) 0.022(2) 0.033(2)
C39 0.087(3) 0.072(2) 0.130(4) -0.020(2) 0.021(3) 0.022(2)
C40 0.074(2) 0.073(2) 0.109(3) -0.009(2) 0.020(2) 0.0103(18)
C41 0.0545(17) 0.075(2) 0.076(2) -0.0099(16) 0.0126(15) 0.0136(16)
C42 0.0455(15) 0.0746(19) 0.0550(16) -0.0120(14) 0.0088(12) 0.0167(14)
C43 0.0639(18) 0.0627(18) 0.0569(16) 0.0031(14) 0.0087(14) -0.0023(14)
C44 0.077(2) 0.0661(19) 0.072(2) 0.0118(16) 0.0197(17) -0.0073(16)
C45 0.0683(19) 0.0638(18) 0.078(2) -0.0143(16) 0.0297(17) -0.0131(15)
C46 0.105(3) 0.083(2) 0.064(2) -0.0181(17) 0.0320(19) -0.033(2)
C47 0.098(3) 0.072(2) 0.0606(18) -0.0095(16) 0.0300(18) -0.0260(19)
C48 0.093(3) 0.074(2) 0.092(3) -0.0150(19) 0.040(2) -0.0203(19)
C49 0.084(2) 0.068(2) 0.098(3) -0.0048(19) 0.034(2) -0.0106(18)
C50 0.089(3) 0.068(2) 0.093(3) -0.0002(19) 0.042(2) -0.0072(18)
C51 0.082(2) 0.085(2) 0.101(3) 0.001(2) 0.045(2) -0.002(2)
C52 0.076(2) 0.075(2) 0.106(3) 0.000(2) 0.054(2) -0.0053(18)
C53 0.105(3) 0.104(3) 0.153(4) 0.033(3) 0.067(3) 0.010(3)
C54 0.126(4) 0.079(3) 0.199(6) 0.018(4) 0.093(4) -0.009(3)
C55 0.141(5) 0.080(3) 0.172(5) -0.016(3) 0.095(4) -0.038(3)
C56 0.134(4) 0.095(3) 0.131(4) -0.021(3) 0.079(3) -0.050(3)
C57 0.106(3) 0.075(2) 0.109(3) 0.003(2) 0.068(3) -0.016(2)
C58 0.141(4) 0.120(4) 0.088(3) -0.001(3) 0.030(3) -0.049(3)
C59 0.139(4) 0.094(3) 0.097(3) 0.002(2) 0.031(3) -0.046(3)
C60 0.072(2) 0.075(2) 0.076(2) 0.0090(17) 0.0314(17) 0.0033(17)
C61 0.069(2) 0.090(3) 0.107(3) 0.036(2) 0.039(2) -0.0056(19)
C62 0.064(2) 0.0515(18) 0.139(3) 0.0082(19) 0.032(2) 0.0057(15)
C63 0.124(3) 0.056(2) 0.155(4) -0.024(2) 0.081(3) -0.018(2)
C64 0.104(3) 0.0561(18) 0.109(3) -0.0131(18) 0.065(2) -0.0095(18)
C65 0.079(2) 0.058(2) 0.092(3) -0.007(2) 0.044(2) -0.006(2)
C66 0.073(3) 0.058(2) 0.093(3) -0.004(2) 0.042(2) -0.003(2)
C65A 0.077(4) 0.053(4) 0.097(5) -0.003(4) 0.043(4) -0.005(4)
C66A 0.078(4) 0.051(4) 0.101(5) -0.002(4) 0.036(4) -0.007(4)
C67 0.067(2) 0.064(2) 0.118(3) 0.004(2) 0.031(2) -0.0020(17)
C68 0.103(3) 0.079(3) 0.142(4) 0.013(3) 0.058(3) -0.012(2)
C69 0.128(4) 0.084(3) 0.133(4) 0.000(3) 0.062(3) -0.010(3)
C70 0.075(2) 0.070(2) 0.117(3) 0.015(2) 0.039(2) 0.0064(18)
C71 0.111(3) 0.063(2) 0.154(4) 0.013(2) 0.051(3) -0.004(2)
C72 0.107(3) 0.068(3) 0.167(5) 0.008(3) 0.054(3) -0.013(2)
C73 0.113(4) 0.093(3) 0.169(5) 0.027(3) 0.065(4) -0.003(3)
C74 0.105(3) 0.117(4) 0.131(4) 0.015(3) 0.051(3) 0.011(3)
C75 0.0571(19) 0.074(2) 0.112(3) 0.018(2) 0.0303(19) 0.0068(16)
C76 0.075(2) 0.082(3) 0.133(4) 0.011(2) 0.036(2) 0.007(2)

loop_
_atom_type_symbol
_atom_type_description
_atom_type_scat_dispersion_real
_atom_type_scat_dispersion_imag
_atom_type_scat_source
C C 0.0033 0.0016 'International Tables Vol C Tables 4.2.6.8 and 6.1.1.4'
H H 0.0000 0.0000 'International Tables Vol C Tables 4.2.6.8 and 6.1.1.4'
Cd Cd -0.8075 1.2024 'International Tables Vol C Tables 4.2.6.8 and 6.1.1.4'
N N 0.0061 0.0033 'International Tables Vol C Tables 4.2.6.8 and 6.1.1.4'
O O 0.0106 0.0060 'International Tables Vol C Tables 4.2.6.8 and 6.1.1.4'

loop_
_geom_angle_atom_site_label_1
_geom_angle_atom_site_label_2
_geom_angle_atom_site_label_3
_geom_angle
_geom_angle_site_symmetry_1
_geom_angle_site_symmetry_3
_geom_angle_publ_flag
N1 Cd1 N2 176.91(8) . . ?
N1 Cd1 O2 90.36(8) . . ?
N2 Cd1 O2 88.35(8) . . ?
N1 Cd1 O3 90.00(8) . . ?
N2 Cd1 O3 89.73(8) . . ?
O2 Cd1 O3 150.35(7) . . ?
N1 Cd1 O4 87.41(8) . 5_666 ?
N2 Cd1 O4 95.31(8) . 5_666 ?
O2 Cd1 O4 86.12(7) . 5_666 ?
O3 Cd1 O4 123.51(6) . 5_666 ?
N1 Cd1 O1 90.56(8) . . ?
N2 Cd1 O1 86.40(8) . . ?
O2 Cd1 O1 54.05(7) . . ?
O3 Cd1 O1 96.30(6) . . ?
O4 Cd1 O1 140.12(6) 5_666 . ?
N1 Cd1 O3 87.69(7) . 5_666 ?
N2 Cd1 O3 95.14(7) . 5_666 ?
O2 Cd1 O3 138.49(6) . 5_666 ?
O3 Cd1 O3 71.14(7) . 5_666 ?
O4 Cd1 O3 52.38(6) 5_666 5_666 ?
O1 Cd1 O3 167.30(6) . 5_666 ?
N1 Cd1 C1 90.73(8) . . ?
N2 Cd1 C1 86.84(8) . . ?
O2 Cd1 C1 27.06(7) . . ?
O3 Cd1 C1 123.29(7) . . ?
O4 Cd1 C1 113.17(7) 5_666 . ?
O1 Cd1 C1 26.99(7) . . ?
O3 Cd1 C1 165.51(7) 5_666 . ?
C1 O1 Cd1 88.44(16) . . ?
C43 N1 C47 117.0(3) . . ?
C43 N1 Cd1 126.01(19) . . ?
C47 N1 Cd1 116.9(2) . . ?
O1 C1 O2 122.8(2) . . ?
O1 C1 C2 119.0(2) . . ?
O2 C1 C2 118.2(2) . . ?
O1 C1 Cd1 64.57(13) . . ?
O2 C1 Cd1 58.22(13) . . ?
C2 C1 Cd1 176.38(19) . . ?
C1 O2 Cd1 94.71(15) . . ?
C60 N2 C64 115.8(3) . . ?
C60 N2 Cd1 120.2(2) . . ?
C64 N2 Cd1 123.2(2) . . ?
C3 C2 C7 118.7(2) . . ?
C3 C2 C1 119.4(2) . . ?
C7 C2 C1 121.9(2) . . ?
C22 O3 Cd1 161.54(16) . . ?
C22 O3 Cd1 89.43(14) . 5_666 ?
Cd1 O3 Cd1 108.86(7) . 5_666 ?
C2 C3 C4 120.7(2) . . ?
C5 C4 C3 120.9(2) . . ?
C22 O4 Cd1 96.87(15) . 5_666 ?
C4 C5 C6 118.3(2) . . ?
C4 C5 C8 120.0(2) . . ?
C6 C5 C8 121.6(2) . . ?
C5 C6 C7 120.7(3) . . ?
C2 C7 C6 120.7(2) . . ?
C21 C8 C9 120.9(2) . . ?
C21 C8 C5 118.6(3) . . ?
C9 C8 C5 120.4(3) . . ?
C8 C9 C10 123.3(3) . . ?
C8 C9 C14 119.3(3) . . ?
C10 C9 C14 117.4(3) . . ?
C11 C10 C9 122.0(3) . . ?
C10 C11 C12 121.0(4) . . ?
C13 C12 C11 120.4(4) . . ?
C12 C13 C14 121.4(3) . . ?
C15 C14 C13 123.1(3) . . ?
C15 C14 C9 119.1(3) . . ?
C13 C14 C9 117.8(3) . . ?
C14 C15 C16 123.3(3) . . ?
C15 C16 C17 124.0(3) . . ?
C15 C16 C21 118.5(3) . . ?
C17 C16 C21 117.6(4) . . ?
C18 C17 C16 122.3(4) . . ?
C20 C19 C18 118.6(4) . . ?
C17 C18 C19 121.0(4) . . ?
C19 C20 C21 122.3(3) . . ?
C8 C21 C20 123.0(3) . . ?
C8 C21 C16 118.9(3) . . ?
C20 C21 C16 118.0(3) . . ?
O4 C22 O3 121.2(2) . . ?
O4 C22 C23 119.3(2) . . ?
O3 C22 C23 119.4(2) . . ?
C28 C23 C24 118.5(2) . . ?
C28 C23 C22 120.9(2) . . ?
C24 C23 C22 120.6(2) . . ?
C25 C24 C23 120.7(2) . . ?
C24 C25 C26 121.1(2) . . ?
C27 C26 C25 117.6(2) . . ?
C27 C26 C29 120.4(2) . . ?
C25 C26 C29 122.0(2) . . ?
C26 C27 C28 121.6(2) . . ?
C42 C29 C30 120.7(3) . . ?
C42 C29 C26 120.3(3) . . ?
C30 C29 C26 118.9(3) . . ?
C27 C28 C23 120.5(2) . . ?
C29 C30 C31 123.5(3) . . ?
C29 C30 C35 119.4(3) . . ?
C31 C30 C35 117.2(3) . . ?
C32 C31 C30 121.8(4) . . ?
C31 C32 C33 120.5(4) . . ?
C34 C33 C32 120.0(4) . . ?
C33 C34 C35 121.8(4) . . ?
C36 C35 C34 122.8(3) . . ?
C36 C35 C30 118.6(3) . . ?
C34 C35 C30 118.6(4) . . ?
C37 C36 C35 122.9(3) . . ?
C36 C37 C38 122.8(3) . . ?
C36 C37 C42 119.1(3) . . ?
C38 C37 C42 118.1(4) . . ?
C39 C38 C37 122.1(3) . . ?
C38 C39 C40 119.6(4) . . ?
C41 C40 C39 120.8(4) . . ?
C40 C41 C42 121.8(3) . . ?
C29 C42 C41 123.2(3) . . ?
C29 C42 C37 119.2(3) . . ?
C41 C42 C37 117.6(3) . . ?
N1 C43 C44 123.2(3) . . ?
C45 C44 C43 119.3(3) . . ?
C46 C45 C44 116.9(3) . . ?
C46 C45 C48 119.0(3) . . ?
C44 C45 C48 124.1(3) . . ?
C47 C46 C45 120.2(3) . . ?
N1 C47 C46 123.5(3) . . ?
C49 C48 C45 127.6(4) . . ?
C48 C49 C50 125.8(4) . . ?
C51 C50 C59 119.0(4) . . ?
C51 C50 C49 120.1(4) . . ?
C59 C50 C49 120.9(4) . . ?
C50 C51 C52 121.2(4) . . ?
C53 C52 C57 120.4(4) . . ?
C53 C52 C51 122.1(4) . . ?
C57 C52 C51 117.4(4) . . ?
C54 C53 C52 119.2(5) . . ?
C53 C54 C55 121.8(5) . . ?
C56 C55 C54 121.4(5) . . ?
C55 C56 C57 118.7(5) . . ?
C58 C57 C52 120.4(4) . . ?
C58 C57 C56 121.2(4) . . ?
C52 C57 C56 118.4(4) . . ?
C59 C58 C57 120.2(4) . . ?
C58 C59 C50 121.7(4) . . ?
N2 C60 C61 122.5(3) . . ?
C62 C61 C60 120.2(3) . . ?
C63 C62 C61 115.9(3) . . ?
C63 C62 C65 114.2(4) . . ?
C61 C62 C65 129.9(4) . . ?
C63 C62 C65A 151.4(6) . . ?
C61 C62 C65A 92.5(5) . . ?
C62 C63 C64 121.4(4) . . ?
N2 C64 C63 124.2(4) . . ?
C66 C65 C62 121.3(4) . . ?
C65 C66 C67 123.0(4) . . ?
C66A C65A C62 116.4(8) . . ?
C65A C66A C67 122.3(9) . . ?
C76 C67 C68 118.7(4) . . ?
C76 C67 C66 115.9(4) . . ?
C68 C67 C66 125.3(4) . . ?
C76 C67 C66A 144.1(6) . . ?
C68 C67 C66A 96.7(6) . . ?
C69 C68 C67 121.9(4) . . ?
C70 C69 C68 120.2(5) . . ?
C69 C70 C75 120.3(4) . . ?
C69 C70 C71 122.2(5) . . ?
C75 C70 C71 117.5(4) . . ?
C72 C71 C70 119.6(5) . . ?
C71 C72 C73 121.4(5) . . ?
C74 C73 C72 121.5(5) . . ?
C73 C74 C75 118.6(5) . . ?
C74 C75 C70 121.2(4) . . ?
C74 C75 C76 120.4(4) . . ?
C70 C75 C76 118.4(4) . . ?
C67 C76 C75 120.3(4) . . ?

loop_
_geom_bond_atom_site_label_1
_geom_bond_atom_site_label_2
_geom_bond_distance
_geom_bond_site_symmetry_2
_geom_bond_publ_flag
Cd1 N1 2.290(2) . ?
Cd1 N2 2.308(2) . ?
Cd1 O2 2.3359(18) . ?
Cd1 O3 2.3663(19) . ?
Cd1 O4 2.3862(19) 5_666 ?
Cd1 O1 2.474(2) . ?
Cd1 O3 2.5373(18) 5_666 ?
Cd1 C1 2.738(2) . ?
O1 C1 1.243(3) . ?
N1 C43 1.325(4) . ?
N1 C47 1.327(4) . ?
C1 O2 1.250(3) . ?
C1 C2 1.510(3) . ?
N2 C60 1.321(4) . ?
N2 C64 1.322(4) . ?
C2 C3 1.371(3) . ?
C2 C7 1.375(4) . ?
O3 C22 1.255(3) . ?
C3 C4 1.389(3) . ?
C4 C5 1.374(4) . ?
O4 C22 1.243(3) . ?
C5 C6 1.379(4) . ?
C5 C8 1.502(3) . ?
C6 C7 1.387(4) . ?
C8 C21 1.391(4) . ?
C8 C9 1.407(4) . ?
C9 C10 1.413(5) . ?
C9 C14 1.440(4) . ?
C10 C11 1.350(5) . ?
C11 C12 1.392(5) . ?
C12 C13 1.338(6) . ?
C13 C14 1.440(5) . ?
C14 C15 1.354(5) . ?
C15 C16 1.388(5) . ?
C16 C17 1.407(5) . ?
C16 C21 1.452(4) . ?
C17 C18 1.336(6) . ?
C19 C20 1.358(5) . ?
C19 C18 1.428(6) . ?
C20 C21 1.412(5) . ?
C22 C23 1.499(3) . ?
C23 C28 1.380(3) . ?
C23 C24 1.383(3) . ?
C24 C25 1.376(3) . ?
C25 C26 1.389(3) . ?
C26 C27 1.377(4) . ?
C26 C29 1.495(3) . ?
C27 C28 1.378(4) . ?
C29 C42 1.405(4) . ?
C29 C30 1.413(4) . ?
C30 C31 1.423(5) . ?
C30 C35 1.436(4) . ?
C31 C32 1.350(5) . ?
C32 C33 1.416(6) . ?
C33 C34 1.333(6) . ?
C34 C35 1.426(6) . ?
C35 C36 1.389(5) . ?
C36 C37 1.379(5) . ?
C37 C38 1.430(5) . ?
C37 C42 1.437(4) . ?
C38 C39 1.339(6) . ?
C39 C40 1.412(5) . ?
C40 C41 1.350(5) . ?
C41 C42 1.418(5) . ?
C43 C44 1.383(4) . ?
C44 C45 1.383(4) . ?
C45 C46 1.372(5) . ?
C45 C48 1.470(4) . ?
C46 C47 1.366(4) . ?
C48 C49 1.284(5) . ?
C49 C50 1.488(5) . ?
C50 C51 1.340(5) . ?
C50 C59 1.402(5) . ?
C51 C52 1.450(5) . ?
C52 C53 1.373(5) . ?
C52 C57 1.407(6) . ?
C53 C54 1.361(7) . ?
C54 C55 1.377(7) . ?
C55 C56 1.337(7) . ?
C56 C57 1.446(5) . ?
C57 C58 1.372(6) . ?
C58 C59 1.365(6) . ?
C60 C61 1.401(5) . ?
C61 C62 1.375(5) . ?
C62 C63 1.336(5) . ?
C62 C65 1.514(5) . ?
C62 C65A 1.534(8) . ?
C63 C64 1.362(4) . ?
C65 C66 1.292(5) . ?
C66 C67 1.502(5) . ?
C65A C66A 1.294(8) . ?
C66A C67 1.532(8) . ?
C67 C76 1.331(5) . ?
C67 C68 1.410(6) . ?
C68 C69 1.377(6) . ?
C69 C70 1.345(6) . ?
C70 C75 1.402(5) . ?
C70 C71 1.457(5) . ?
C71 C72 1.322(6) . ?
C72 C73 1.390(7) . ?
C73 C74 1.368(6) . ?
C74 C75 1.384(6) . ?
C75 C76 1.462(5) . ?
